data_4350264
loop_
_publ_author_name
'Galet, Ana'
'Mu\~noz, M Carmen'
'Real, Jos\'e Antonio'

_publ_section_title
;
 {Fe(3CNpy)2[Cu(3CNpy)(mu-CN)2]2}: a one-dimensional cyanide-based
 spin-crossover coordination polymer.
;
_journal_issue 12
_journal_name_full 'Inorganic chemistry'
_journal_page_first 4583
_journal_page_last 4585
_journal_paper_doi 10.1021/ic060247i
_journal_volume 45
_journal_year 2006
_chemical_formula_sum 'C28 H16 Cu2 Fe N12'
_chemical_formula_weight 703.46
_space_group_IT_number 2
_space_group_name_Hall '-P 1'
_space_group_name_H-M_alt 'P -1'
_symmetry_cell_setting triclinic
_symmetry_space_group_name_H-M 'P -1'
_atom_sites_solution_hydrogens geom
_atom_sites_solution_primary direct
_atom_sites_solution_secondary difmap
_audit_creation_method SHELXL-97
_cell_angle_alpha 73.533(2)
_cell_angle_beta 89.662(2)
_cell_angle_gamma 81.120(2)
_cell_formula_units_Z 1
_cell_length_a 6.9260(3)
_cell_length_b 8.0610(3)
_cell_length_c 13.9690(6)
_cell_measurement_temperature 293(2)
_cell_volume 738.35(5)
_computing_cell_refinement 'HKL DENZO'
_computing_data_collection COLLECT
_computing_data_reduction 'HKL DENZO and SCALEPACK'
_computing_structure_refinement 'SHELXL-97 (Sheldrick, 1997)'
_computing_structure_solution SHELXS-97
_diffrn_ambient_temperature 293(2)
_diffrn_measured_fraction_theta_full 0.971
_diffrn_measured_fraction_theta_max 0.971
_diffrn_radiation_monochromator graphite
_diffrn_radiation_source 'fine-focus sealed tube'
_diffrn_radiation_type MoK\a
_diffrn_radiation_wavelength 0.71073
_diffrn_reflns_av_R_equivalents 0.0467
_diffrn_reflns_av_sigmaI/netI 0.0747
_diffrn_reflns_limit_h_max 8
_diffrn_reflns_limit_h_min -8
_diffrn_reflns_limit_k_max 10
_diffrn_reflns_limit_k_min -9
_diffrn_reflns_limit_l_max 17
_diffrn_reflns_limit_l_min -17
_diffrn_reflns_number 5031
_diffrn_reflns_theta_full 26.42
_diffrn_reflns_theta_max 26.42
_diffrn_reflns_theta_min 2.67
_exptl_absorpt_coefficient_mu 1.953
_exptl_crystal_colour orange
_exptl_crystal_density_diffrn 1.582
_exptl_crystal_density_method 'not measured'
_exptl_crystal_description prismatic
_exptl_crystal_F_000 352
_exptl_crystal_size_max 0.06
_exptl_crystal_size_mid 0.04
_exptl_crystal_size_min 0.04
_refine_diff_density_max 0.796
_refine_diff_density_min -0.593
_refine_diff_density_rms 0.185
_refine_ls_extinction_method none
_refine_ls_goodness_of_fit_ref 0.970
_refine_ls_hydrogen_treatment mixed
_refine_ls_matrix_type full
_refine_ls_number_parameters 197
_refine_ls_number_reflns 2960
_refine_ls_number_restraints 0
_refine_ls_restrained_S_all 0.970
_refine_ls_R_factor_all 0.1092
_refine_ls_R_factor_gt 0.0586
_refine_ls_shift/su_max 0.030
_refine_ls_shift/su_mean 0.007
_refine_ls_structure_factor_coef Fsqd
_refine_ls_weighting_details 'calc w=1/[\s^2^(Fo^2^)+(0.1431P)^2^+0.0000P] where P=(Fo^2^+2Fc^2^)/3'
_refine_ls_weighting_scheme calc
_refine_ls_wR_factor_gt 0.1622
_refine_ls_wR_factor_ref 0.2103
_reflns_number_gt 1913
_reflns_number_total 2960
_reflns_threshold_expression >2sigma(I)
_cod_data_source_file ic060247isi20060214_050238.cif
_cod_data_source_block 293_K
_cod_original_sg_symbol_H-M P-1
_cod_database_code 4350264

loop_
_symmetry_equiv_pos_as_xyz
'x, y, z'
'-x, -y, -z'

loop_
_atom_site_label
_atom_site_type_symbol
_atom_site_fract_x
_atom_site_fract_y
_atom_site_fract_z
_atom_site_U_iso_or_equiv
_atom_site_adp_type
_atom_site_occupancy
_atom_site_symmetry_multiplicity
_atom_site_calc_flag
_atom_site_refinement_flags
Cu Cu 0.56551(11) 0.52212(10) 0.08319(6) 0.0435(3) Uani 1 1 d .
Fe Fe 1.0000 1.0000 0.0000 0.0368(4) Uani 1 2 d S
N2 N 0.8160(8) 0.8108(7) 0.0616(4) 0.0454(13) Uani 1 1 d .
N3 N 0.7839(8) 1.1978(7) 0.0333(4) 0.0461(13) Uani 1 1 d .
C7 C 0.7211(10) 0.7035(8) 0.0788(5) 0.0451(15) Uani 1 1 d .
N1 N 0.8603(8) 1.0489(7) -0.1517(4) 0.0480(13) Uani 1 1 d .
N5 N 0.3585(8) 0.4637(7) 0.1910(4) 0.0485(13) Uani 1 1 d .
C8 C 0.6818(9) 1.3147(8) 0.0440(4) 0.0413(14) Uani 1 1 d .
C10 C 0.0459(10) 0.3790(9) 0.2325(5) 0.0541(17) Uani 1 1 d .
H10 H -0.0662 0.3453 0.2126 0.096(11) Uiso 1 1 calc R
C9 C 0.1939(10) 0.4139(9) 0.1677(5) 0.0502(16) Uani 1 1 d .
H9 H 0.1789 0.4023 0.1040 0.096(11) Uiso 1 1 calc R
C13 C 0.3795(10) 0.4757(10) 0.2850(5) 0.0524(17) Uani 1 1 d .
H13 H 0.4949 0.5054 0.3041 0.096(11) Uiso 1 1 calc R
C12 C 0.2370(12) 0.4457(11) 0.3522(6) 0.061(2) Uani 1 1 d .
C5 C 0.9795(12) 1.0603(10) -0.2246(5) 0.0559(18) Uani 1 1 d .
H5 H 1.1112 1.0601 -0.2119 0.096(11) Uiso 1 1 calc R
C1 C 0.6733(11) 1.0475(10) -0.1696(6) 0.063(2) Uani 1 1 d .
H1 H 0.5888 1.0371 -0.1170 0.096(11) Uiso 1 1 calc R
C11 C 0.0657(11) 0.3945(11) 0.3266(6) 0.064(2) Uani 1 1 d .
H11 H -0.0320 0.3717 0.3722 0.096(11) Uiso 1 1 calc R
C4 C 0.9149(13) 1.0733(11) -0.3227(6) 0.067(2) Uani 1 1 d .
C14 C 0.2617(13) 0.4599(14) 0.4537(7) 0.080(3) Uani 1 1 d .
N6 N 0.2819(13) 0.4809(17) 0.5285(6) 0.115(4) Uani 1 1 d .
C3 C 0.7237(14) 1.0690(13) -0.3402(7) 0.077(2) Uani 1 1 d .
H3 H 0.6775 1.0715 -0.4030 0.096(11) Uiso 1 1 calc R
C2 C 0.6002(13) 1.0607(14) -0.2622(7) 0.083(3) Uani 1 1 d .
H2 H 0.4670 1.0641 -0.2727 0.096(11) Uiso 1 1 calc R
C6 C 1.0610(16) 1.0691(16) -0.3933(7) 0.089(3) Uani 1 1 d .
N4 N 1.1899(17) 1.0666(18) -0.4478(7) 0.128(4) Uani 1 1 d .

loop_
_atom_site_aniso_label
_atom_site_aniso_U_11
_atom_site_aniso_U_22
_atom_site_aniso_U_33
_atom_site_aniso_U_23
_atom_site_aniso_U_13
_atom_site_aniso_U_12
Cu 0.0403(5) 0.0441(5) 0.0513(5) -0.0209(4) 0.0091(4) -0.0094(3)
Fe 0.0312(7) 0.0364(7) 0.0455(7) -0.0166(5) 0.0035(5) -0.0040(5)
N2 0.037(3) 0.042(3) 0.062(3) -0.019(3) 0.008(2) -0.013(2)
N3 0.043(3) 0.043(3) 0.053(3) -0.017(2) 0.005(3) -0.002(2)
C7 0.042(4) 0.042(3) 0.057(4) -0.026(3) -0.002(3) -0.002(3)
N1 0.038(3) 0.057(3) 0.048(3) -0.015(3) 0.001(2) -0.005(3)
N5 0.047(3) 0.053(3) 0.049(3) -0.018(3) 0.006(3) -0.008(3)
C8 0.039(3) 0.043(3) 0.043(3) -0.014(3) 0.004(3) -0.004(3)
C10 0.042(4) 0.059(4) 0.058(4) -0.011(3) -0.003(3) -0.008(3)
C9 0.052(4) 0.059(4) 0.044(4) -0.017(3) 0.003(3) -0.020(3)
C13 0.052(4) 0.072(5) 0.044(4) -0.030(3) 0.008(3) -0.016(4)
C12 0.052(5) 0.082(5) 0.051(4) -0.027(4) 0.004(3) -0.004(4)
C5 0.067(5) 0.061(4) 0.044(4) -0.020(3) 0.004(4) -0.012(4)
C1 0.045(4) 0.073(5) 0.076(5) -0.034(4) -0.001(4) 0.004(4)
C11 0.047(4) 0.094(6) 0.051(4) -0.015(4) 0.016(3) -0.018(4)
C4 0.067(5) 0.081(6) 0.055(5) -0.030(4) -0.006(4) -0.001(4)
C14 0.060(5) 0.138(9) 0.061(5) -0.051(5) 0.018(4) -0.029(5)
N6 0.079(6) 0.226(12) 0.067(5) -0.071(6) 0.018(4) -0.048(7)
C3 0.065(6) 0.102(7) 0.063(5) -0.030(5) -0.022(4) 0.000(5)
C2 0.048(5) 0.115(8) 0.092(7) -0.045(6) -0.009(5) -0.003(5)
C6 0.089(7) 0.139(9) 0.054(5) -0.044(6) 0.012(5) -0.034(7)
N4 0.115(8) 0.210(13) 0.074(6) -0.054(7) 0.024(6) -0.049(8)

loop_
_atom_type_symbol
_atom_type_description
_atom_type_scat_dispersion_real
_atom_type_scat_dispersion_imag
_atom_type_scat_source
C C 0.0033 0.0016 'International Tables Vol C Tables 4.2.6.8 and 6.1.1.4'
H H 0.0000 0.0000 'International Tables Vol C Tables 4.2.6.8 and 6.1.1.4'
N N 0.0061 0.0033 'International Tables Vol C Tables 4.2.6.8 and 6.1.1.4'
Cu Cu 0.3201 1.2651 'International Tables Vol C Tables 4.2.6.8 and 6.1.1.4'
Fe Fe 0.3463 0.8444 'International Tables Vol C Tables 4.2.6.8 and 6.1.1.4'

loop_
_geom_angle_atom_site_label_1
_geom_angle_atom_site_label_2
_geom_angle_atom_site_label_3
_geom_angle
_geom_angle_site_symmetry_1
_geom_angle_site_symmetry_3
C7 Cu C8 119.1(3) . 1_545
C7 Cu N5 121.2(2) . .
C8 Cu N5 111.7(2) 1_545 .
C7 Cu C8 99.2(2) . 2_675
C8 Cu C8 106.8(2) 1_545 2_675
N5 Cu C8 92.4(2) . 2_675
C7 Cu Cu 120.6(2) . 2_665
C8 Cu Cu 61.34(18) 1_545 2_665
N5 Cu Cu 108.25(16) . 2_665
C8 Cu Cu 45.41(15) 2_675 2_665
N2 Fe N2 180.0(3) 2_775 .
N2 Fe N3 88.9(2) 2_775 2_775
N2 Fe N3 91.1(2) . 2_775
N2 Fe N3 91.1(2) 2_775 .
N2 Fe N3 88.9(2) . .
N3 Fe N3 180.000(1) 2_775 .
N2 Fe N1 89.8(2) 2_775 .
N2 Fe N1 90.2(2) . .
N3 Fe N1 88.5(2) 2_775 .
N3 Fe N1 91.5(2) . .
N2 Fe N1 90.2(2) 2_775 2_775
N2 Fe N1 89.8(2) . 2_775
N3 Fe N1 91.5(2) 2_775 2_775
N3 Fe N1 88.5(2) . 2_775
N1 Fe N1 180.000(1) . 2_775
C7 N2 Fe 167.9(5) . .
C8 N3 Fe 172.3(5) . .
N2 C7 Cu 169.7(6) . .
C5 N1 C1 119.0(6) . .
C5 N1 Fe 115.6(5) . .
C1 N1 Fe 124.9(5) . .
C9 N5 C13 117.2(6) . .
C9 N5 Cu 119.5(4) . .
C13 N5 Cu 123.3(5) . .
N3 C8 Cu 164.6(6) . 1_565
N3 C8 Cu 120.3(5) . 2_675
Cu C8 Cu 73.2(2) 1_565 2_675
C11 C10 C9 119.0(7) . .
C11 C10 H10 120.5 . .
C9 C10 H10 120.5 . .
N5 C9 C10 123.8(6) . .
N5 C9 H9 118.1 . .
C10 C9 H9 118.1 . .
N5 C13 C12 121.9(7) . .
N5 C13 H13 119.0 . .
C12 C13 H13 119.0 . .
C13 C12 C11 120.2(7) . .
C13 C12 C14 121.3(7) . .
C11 C12 C14 118.5(7) . .
N1 C5 C4 122.0(8) . .
N1 C5 H5 119.0 . .
C4 C5 H5 119.0 . .
N1 C1 C2 122.4(8) . .
N1 C1 H1 118.8 . .
C2 C1 H1 118.8 . .
C10 C11 C12 117.9(7) . .
C10 C11 H11 121.0 . .
C12 C11 H11 121.0 . .
C3 C4 C5 118.7(8) . .
C3 C4 C6 124.3(8) . .
C5 C4 C6 116.5(8) . .
N6 C14 C12 175.8(12) . .
C4 C3 C2 118.0(8) . .
C4 C3 H3 121.0 . .
C2 C3 H3 121.0 . .
C1 C2 C3 119.9(8) . .
C1 C2 H2 120.1 . .
C3 C2 H2 120.1 . .
N4 C6 C4 176.0(10) . .

loop_
_geom_bond_atom_site_label_1
_geom_bond_atom_site_label_2
_geom_bond_distance
_geom_bond_site_symmetry_2
Cu C7 1.933(6) .
Cu C8 1.960(6) 1_545
Cu N5 2.081(5) .
Cu C8 2.416(6) 2_675
Cu Cu 2.6358(15) 2_665
Fe N2 2.129(5) 2_775
Fe N2 2.129(5) .
Fe N3 2.162(5) 2_775
Fe N3 2.162(5) .
Fe N1 2.239(5) .
Fe N1 2.239(5) 2_775
N2 C7 1.138(8) .
N3 C8 1.133(8) .
N1 C5 1.298(9) .
N1 C1 1.323(9) .
N5 C9 1.336(8) .
N5 C13 1.353(8) .
C8 Cu 1.960(6) 1_565
C8 Cu 2.416(6) 2_675
C10 C11 1.364(10) .
C10 C9 1.372(10) .
C10 H10 0.9300 .
C9 H9 0.9300 .
C13 C12 1.359(10) .
C13 H13 0.9300 .
C12 C11 1.395(11) .
C12 C14 1.468(11) .
C5 C4 1.415(10) .
C5 H5 0.9300 .
C1 C2 1.362(12) .
C1 H1 0.9300 .
C11 H11 0.9300 .
C4 C3 1.355(12) .
C4 C6 1.413(12) .
C14 N6 1.117(11) .
C3 C2 1.373(13) .
C3 H3 0.9300 .
C2 H2 0.9300 .
C6 N4 1.171(13) .
